data_7033577
loop_
_publ_author_name
'Shi, Bingbing'
'Zhong, Yuanhao'
'Guo, Lili'
'Li, Gang'

_publ_section_title
;
 Two dimethylphenyl imidazole dicarboxylate-based lanthanide metal-organic
 frameworks for luminescence sensing of benzaldehyde.
;
_journal_issue 9
_journal_name_full 'Dalton transactions (Cambridge, England : 2003)'
_journal_page_first 4362
_journal_page_last 4369
_journal_paper_doi 10.1039/c4dt03326d
_journal_volume 44
_journal_year 2015
_chemical_formula_sum 'C52 H45 Eu N8 O16'
_chemical_formula_weight 1189.91
_chemical_name_systematic
; 
 ? 
;
_space_group_IT_number 80
_symmetry_cell_setting tetragonal
_symmetry_space_group_name_Hall 'I 4bw'
_symmetry_space_group_name_H-M 'I 41'
_atom_sites_solution_hydrogens geom
_atom_sites_solution_primary direct
_atom_sites_solution_secondary difmap
_audit_creation_method SHELXL-97
_audit_update_record
;
2014-11-20 deposited with the CCDC.
2015-01-08 downloaded from the CCDC.
;
_cell_angle_alpha 90.00
_cell_angle_beta 90.00
_cell_angle_gamma 90.00
_cell_formula_units_Z 4
_cell_length_a 16.688(7)
_cell_length_b 16.688(7)
_cell_length_c 17.360(14)
_cell_measurement_temperature 293(2)
_cell_volume 4835(5)
_computing_cell_refinement 'Bruker XSCANS'
_computing_data_collection 'Bruker XSCANS'
_computing_data_reduction 'Bruker SHELXTL'
_computing_molecular_graphics 'Bruker SHELXTL'
_computing_publication_material 'Bruker SHELXTL'
_computing_structure_refinement 'SHELXL-97 (Sheldrick, 1997)'
_computing_structure_solution 'SHELXS-97 (Sheldrick, 1990)'
_diffrn_ambient_temperature 293(2)
_diffrn_measured_fraction_theta_full 1.000
_diffrn_measured_fraction_theta_max 1.000
_diffrn_measurement_device_type MoK\a
_diffrn_measurement_method '\w scans'
_diffrn_radiation_monochromator graphite
_diffrn_radiation_source 'fine-focus sealed tube'
_diffrn_radiation_type MoK\a
_diffrn_radiation_wavelength 0.71073
_diffrn_reflns_av_R_equivalents 0.0611
_diffrn_reflns_av_sigmaI/netI 0.0701
_diffrn_reflns_limit_h_max 21
_diffrn_reflns_limit_h_min -21
_diffrn_reflns_limit_k_max 21
_diffrn_reflns_limit_k_min -13
_diffrn_reflns_limit_l_max 22
_diffrn_reflns_limit_l_min -22
_diffrn_reflns_number 13597
_diffrn_reflns_theta_full 27.09
_diffrn_reflns_theta_max 27.09
_diffrn_reflns_theta_min 1.69
_exptl_absorpt_coefficient_mu 1.382
_exptl_absorpt_correction_T_max 28.188
_exptl_absorpt_correction_T_min 2.442
_exptl_absorpt_correction_type multi-scan
_exptl_absorpt_process_details '(SADABS; Bruker, 2001)'
_exptl_crystal_density_diffrn 1.633
_exptl_crystal_density_method 'not measured'
_exptl_crystal_F_000 2412
_exptl_crystal_size_max 0.28
_exptl_crystal_size_mid 0.27
_exptl_crystal_size_min 0.24
_refine_diff_density_max 1.157
_refine_diff_density_min -1.915
_refine_diff_density_rms 0.103
_refine_ls_abs_structure_details 'Flack H D (1983), Acta Cryst. A39, 876-881'
_refine_ls_abs_structure_Flack 0.400(18)
_refine_ls_extinction_method none
_refine_ls_goodness_of_fit_ref 1.021
_refine_ls_hydrogen_treatment mixed
_refine_ls_matrix_type full
_refine_ls_number_parameters 367
_refine_ls_number_reflns 5330
_refine_ls_number_restraints 4
_refine_ls_restrained_S_all 1.021
_refine_ls_R_factor_all 0.0696
_refine_ls_R_factor_gt 0.0482
_refine_ls_shift/su_max 0.000
_refine_ls_shift/su_mean 0.000
_refine_ls_structure_factor_coef Fsqd
_refine_ls_weighting_details 'calc w=1/[\s^2^(Fo^2^)+(0.0850P)^2^+3.5000P] where P=(Fo^2^+2Fc^2^)/3'
_refine_ls_weighting_scheme calc
_refine_ls_wR_factor_gt 0.1226
_refine_ls_wR_factor_ref 0.1442
_reflns_number_gt 4253
_reflns_number_total 5330
_reflns_threshold_expression >2sigma(I)
_cod_data_source_file c4dt03326d2.cif
_cod_data_source_block 1
_cod_depositor_comments
;
The following automatic conversions were performed:

'_exptl_absorpt_correction_type' value 'Multi-scan' changed to
'multi-scan' according to
/usr/data/users/saulius/crontab/automatic-downloads/rss-feeds/RSC/lib/dictionaries/cif_core.dic
dictionary named 'cif_core.dic' version 2.4.2 from 2011-04-26.

Automatic conversion script
Id: cif_fix_values 2935 2014-11-11 08:27:57Z andrius 

 Adding full bibliography for 7033577--7033578.cif.
;
_cod_original_sg_symbol_H-M I4(1)
_cod_database_code 7033577

loop_
_symmetry_equiv_pos_as_xyz
'x, y, z'
'-x+1/2, -y+1/2, z+1/2'
'-y, x+1/2, z+1/4'
'y+1/2, -x, z+3/4'
'x+1/2, y+1/2, z+1/2'
'-x+1, -y+1, z+1'
'-y+1/2, x+1, z+3/4'
'y+1, -x+1/2, z+5/4'

loop_
_atom_site_label
_atom_site_type_symbol
_atom_site_fract_x
_atom_site_fract_y
_atom_site_fract_z
_atom_site_U_iso_or_equiv
_atom_site_adp_type
_atom_site_occupancy
_atom_site_symmetry_multiplicity
_atom_site_calc_flag
_atom_site_refinement_flags
Eu1 Eu 0.5000 0.5000 0.68098(4) 0.02985(14) Uani 0.778(2) 2 d SP
Eu2 Eu 0.5000 0.5000 0.52035(12) 0.0377(8) Uani 0.222(2) 2 d SP
O1 O 0.5890(3) 0.5564(3) 0.7761(3) 0.0521(12) Uani 1 1 d .
O2 O 0.6448(3) 0.6601(3) 0.8339(3) 0.0496(12) Uani 1 1 d D
H2A H 0.625(5) 0.699(3) 0.856(4) 0.059 Uiso 1 1 d D
O3 O 0.6063(3) 0.8002(3) 0.8696(4) 0.0489(13) Uani 1 1 d .
O4 O 0.4942(3) 0.8724(3) 0.8737(3) 0.0549(13) Uani 1 1 d .
O5 O 0.5895(5) 0.0544(4) 0.6670(6) 0.104(3) Uani 1 1 d .
O6 O 0.6459(4) 0.1611(4) 0.6123(4) 0.0784(19) Uani 1 1 d .
H6A H 0.6339 0.2076 0.6022 0.118 Uiso 1 1 calc R
O7 O 0.6057(3) 0.3049(3) 0.5817(4) 0.0588(15) Uani 1 1 d .
O8 O 0.4974(3) 0.3818(4) 0.6064(3) 0.0651(16) Uani 1 1 d .
N1 N 0.4402(3) 0.6277(3) 0.7709(3) 0.0356(11) Uani 1 1 d .
N2 N 0.4059(3) 0.7504(3) 0.8078(3) 0.0347(11) Uani 1 1 d D
H2 H 0.376(4) 0.787(3) 0.828(4) 0.042 Uiso 1 1 d D
N3 N 0.4394(4) 0.1288(3) 0.6714(4) 0.0508(14) Uani 1 1 d .
N4 N 0.4061(3) 0.2535(3) 0.6441(4) 0.0391(11) Uani 1 1 d D
H4 H 0.376(3) 0.295(3) 0.642(4) 0.047 Uiso 1 1 d D
C1 C 0.5842(4) 0.6253(4) 0.8033(3) 0.0367(13) Uani 1 1 d .
C2 C 0.5059(4) 0.6664(4) 0.8010(3) 0.0361(13) Uani 1 1 d .
C3 C 0.4869(3) 0.7439(4) 0.8234(3) 0.0341(13) Uani 1 1 d .
C4 C 0.5322(4) 0.8114(4) 0.8583(4) 0.0363(14) Uani 1 1 d .
C5 C 0.3801(4) 0.6805(4) 0.7787(4) 0.0358(14) Uani 1 1 d .
C6 C 0.2951(4) 0.6638(4) 0.7580(4) 0.0391(14) Uani 1 1 d .
C7 C 0.2643(4) 0.5865(4) 0.7672(4) 0.0439(15) Uani 1 1 d .
H7A H 0.2982 0.5455 0.7832 0.053 Uiso 1 1 calc R
C8 C 0.1846(4) 0.5697(5) 0.7530(4) 0.0509(18) Uani 1 1 d .
C9 C 0.1339(4) 0.6301(5) 0.7284(4) 0.0548(19) Uani 1 1 d .
C10 C 0.1653(4) 0.7070(5) 0.7205(5) 0.059(2) Uani 1 1 d .
H10A H 0.1311 0.7479 0.7048 0.070 Uiso 1 1 calc R
C11 C 0.2439(4) 0.7255(5) 0.7345(4) 0.0477(16) Uani 1 1 d .
H11A H 0.2627 0.7776 0.7286 0.057 Uiso 1 1 calc R
C12 C 0.1554(6) 0.4848(6) 0.7645(6) 0.077(3) Uani 1 1 d .
H12A H 0.1311 0.4659 0.7178 0.116 Uiso 1 1 calc R
H12B H 0.1167 0.4837 0.8053 0.116 Uiso 1 1 calc R
H12C H 0.1999 0.4510 0.7775 0.116 Uiso 1 1 calc R
C13 C 0.0474(5) 0.6126(7) 0.7113(5) 0.080(3) Uani 1 1 d .
H13A H 0.0233 0.6585 0.6873 0.120 Uiso 1 1 calc R
H13B H 0.0197 0.6006 0.7584 0.120 Uiso 1 1 calc R
H13C H 0.0439 0.5674 0.6771 0.120 Uiso 1 1 calc R
C14 C 0.5837(5) 0.1243(5) 0.6430(5) 0.063(2) Uani 1 1 d .
C15 C 0.5068(4) 0.1688(4) 0.6457(4) 0.0475(16) Uani 1 1 d .
C16 C 0.4866(4) 0.2463(4) 0.6275(4) 0.0415(14) Uani 1 1 d .
C17 C 0.5338(4) 0.3159(5) 0.6028(4) 0.0451(17) Uani 1 1 d .
C18 C 0.3786(4) 0.1808(4) 0.6696(4) 0.0439(15) Uani 1 1 d .
C19 C 0.2950(4) 0.1640(4) 0.6883(5) 0.0428(15) Uani 1 1 d .
C20 C 0.2667(4) 0.0850(4) 0.6809(5) 0.0523(16) Uani 1 1 d .
H20A H 0.3021 0.0446 0.6666 0.063 Uiso 1 1 calc R
C21 C 0.1875(5) 0.0665(5) 0.6945(4) 0.058(2) Uani 1 1 d .
C22 C 0.1351(5) 0.1279(6) 0.7185(5) 0.065(2) Uani 1 1 d .
C23 C 0.1646(4) 0.2057(5) 0.7276(5) 0.061(2) Uani 1 1 d .
H23A H 0.1300 0.2458 0.7444 0.074 Uiso 1 1 calc R
C24 C 0.2430(4) 0.2246(5) 0.7126(5) 0.0520(17) Uani 1 1 d .
H24A H 0.2613 0.2769 0.7184 0.062 Uiso 1 1 calc R
C25 C 0.1590(7) -0.0190(6) 0.6814(6) 0.085(3) Uani 1 1 d .
H25A H 0.2035 -0.0518 0.6659 0.128 Uiso 1 1 calc R
H25B H 0.1190 -0.0195 0.6417 0.128 Uiso 1 1 calc R
H25C H 0.1366 -0.0398 0.7282 0.128 Uiso 1 1 calc R
C26 C 0.0453(5) 0.1147(8) 0.7368(6) 0.094(4) Uani 1 1 d .
H26A H 0.0198 0.0893 0.6936 0.141 Uiso 1 1 calc R
H26B H 0.0202 0.1654 0.7466 0.141 Uiso 1 1 calc R
H26C H 0.0403 0.0811 0.7814 0.141 Uiso 1 1 calc R

loop_
_atom_site_aniso_label
_atom_site_aniso_U_11
_atom_site_aniso_U_22
_atom_site_aniso_U_33
_atom_site_aniso_U_23
_atom_site_aniso_U_13
_atom_site_aniso_U_12
Eu1 0.0231(4) 0.0258(4) 0.0407(2) 0.000 0.000 0.0011(3)
Eu2 0.0284(12) 0.0285(12) 0.0562(14) 0.000 0.000 0.0000(9)
O1 0.061(3) 0.042(3) 0.053(3) -0.011(2) -0.011(2) 0.017(2)
O2 0.043(3) 0.044(3) 0.062(3) -0.013(2) -0.010(2) 0.006(2)
O3 0.032(2) 0.046(3) 0.069(4) -0.015(3) -0.009(3) 0.002(2)
O4 0.040(3) 0.039(3) 0.086(4) -0.025(3) -0.005(3) 0.004(2)
O5 0.102(6) 0.073(5) 0.136(7) 0.016(5) 0.014(5) 0.038(4)
O6 0.052(4) 0.076(4) 0.108(5) -0.003(4) 0.010(3) 0.016(3)
O7 0.037(3) 0.052(3) 0.087(4) -0.015(3) 0.015(3) -0.003(2)
O8 0.038(3) 0.056(3) 0.101(5) -0.012(3) 0.010(3) -0.006(3)
N1 0.033(3) 0.042(3) 0.032(2) -0.005(2) -0.001(2) 0.003(2)
N2 0.030(2) 0.035(3) 0.040(3) -0.006(2) 0.002(2) 0.005(2)
N3 0.053(3) 0.042(3) 0.057(4) 0.004(3) 0.004(3) 0.005(2)
N4 0.034(3) 0.039(3) 0.045(3) -0.007(3) 0.002(2) 0.001(2)
C1 0.040(3) 0.036(3) 0.034(3) -0.001(2) 0.000(3) 0.008(2)
C2 0.033(3) 0.048(3) 0.027(3) 0.002(3) 0.001(2) 0.003(3)
C3 0.029(3) 0.044(3) 0.029(4) -0.002(3) 0.001(2) 0.005(3)
C4 0.035(3) 0.030(3) 0.044(3) -0.007(2) 0.003(3) 0.000(3)
C5 0.040(3) 0.036(3) 0.032(3) -0.003(3) 0.001(3) -0.002(2)
C6 0.034(3) 0.046(4) 0.038(3) -0.008(3) 0.002(2) -0.001(3)
C7 0.045(4) 0.044(4) 0.043(4) -0.004(3) 0.003(3) -0.007(3)
C8 0.046(4) 0.069(5) 0.038(4) -0.016(3) 0.003(3) -0.016(3)
C9 0.038(4) 0.082(6) 0.045(4) -0.017(4) 0.005(3) -0.013(4)
C10 0.041(4) 0.072(6) 0.063(5) -0.016(4) -0.003(4) 0.009(4)
C11 0.039(4) 0.047(4) 0.057(4) -0.011(3) -0.004(3) 0.003(3)
C12 0.067(6) 0.092(7) 0.072(6) -0.012(6) 0.005(5) -0.034(5)
C13 0.040(4) 0.132(9) 0.068(5) -0.012(6) -0.005(4) -0.021(5)
C14 0.064(5) 0.062(5) 0.062(5) -0.008(4) -0.003(4) 0.011(4)
C15 0.048(4) 0.050(4) 0.045(4) -0.003(3) 0.003(3) 0.007(3)
C16 0.036(3) 0.048(4) 0.041(4) -0.012(3) 0.000(3) 0.003(3)
C17 0.033(3) 0.047(4) 0.056(4) -0.019(3) 0.004(3) -0.001(3)
C18 0.045(4) 0.046(4) 0.041(4) 0.001(3) -0.003(3) -0.001(3)
C19 0.037(3) 0.042(3) 0.049(4) 0.005(3) 0.001(3) -0.003(2)
C20 0.057(4) 0.051(4) 0.049(3) 0.004(4) 0.002(4) -0.010(3)
C21 0.063(5) 0.065(5) 0.046(4) 0.010(4) -0.005(3) -0.022(4)
C22 0.051(4) 0.098(7) 0.048(4) 0.024(4) -0.010(4) -0.026(4)
C23 0.040(4) 0.076(6) 0.068(5) 0.013(4) 0.005(4) -0.002(4)
C24 0.044(4) 0.049(4) 0.063(4) 0.013(4) -0.002(3) -0.003(3)
C25 0.109(8) 0.085(6) 0.062(5) 0.004(6) -0.002(6) -0.051(6)
C26 0.050(5) 0.155(11) 0.077(6) 0.023(7) 0.002(5) -0.042(6)

loop_
_atom_type_symbol
_atom_type_description
_atom_type_scat_dispersion_real
_atom_type_scat_dispersion_imag
_atom_type_scat_source
C C 0.0033 0.0016 'International Tables Vol C Tables 4.2.6.8 and 6.1.1.4'
H H 0.0000 0.0000 'International Tables Vol C Tables 4.2.6.8 and 6.1.1.4'
N N 0.0061 0.0033 'International Tables Vol C Tables 4.2.6.8 and 6.1.1.4'
O O 0.0106 0.0060 'International Tables Vol C Tables 4.2.6.8 and 6.1.1.4'
Eu Eu -0.1578 3.6682 'International Tables Vol C Tables 4.2.6.8 and 6.1.1.4'

loop_
_geom_angle_atom_site_label_1
_geom_angle_atom_site_label_2
_geom_angle_atom_site_label_3
_geom_angle
_geom_angle_site_symmetry_1
_geom_angle_site_symmetry_3
O4 Eu1 O4 130.0(3) 4_464 7_644
O4 Eu1 O8 77.6(2) 4_464 .
O4 Eu1 O8 75.51(19) 7_644 .
O4 Eu1 O8 75.51(19) 4_464 6_554
O4 Eu1 O8 77.6(2) 7_644 6_554
O8 Eu1 O8 113.4(3) . 6_554
O4 Eu1 O1 146.18(17) 4_464 .
O4 Eu1 O1 75.4(2) 7_644 .
O8 Eu1 O1 135.47(18) . .
O8 Eu1 O1 92.21(19) 6_554 .
O4 Eu1 O1 75.4(2) 4_464 6_554
O4 Eu1 O1 146.18(17) 7_644 6_554
O8 Eu1 O1 92.21(19) . 6_554
O8 Eu1 O1 135.47(18) 6_554 6_554
O1 Eu1 O1 93.6(3) . 6_554
O4 Eu1 Eu2 64.98(15) 4_464 .
O4 Eu1 Eu2 64.98(15) 7_644 .
O8 Eu1 Eu2 56.72(15) . .
O8 Eu1 Eu2 56.72(15) 6_554 .
O1 Eu1 Eu2 133.21(14) . .
O1 Eu1 Eu2 133.21(14) 6_554 .
O4 Eu1 N1 83.26(18) 4_464 .
O4 Eu1 N1 125.82(16) 7_644 .
O8 Eu1 N1 158.06(17) . .
O8 Eu1 N1 71.3(2) 6_554 .
O1 Eu1 N1 62.92(15) . .
O1 Eu1 N1 72.42(15) 6_554 .
Eu2 Eu1 N1 123.58(11) . .
O4 Eu1 N1 125.82(16) 4_464 6_554
O4 Eu1 N1 83.26(18) 7_644 6_554
O8 Eu1 N1 71.3(2) . 6_554
O8 Eu1 N1 158.06(17) 6_554 6_554
O1 Eu1 N1 72.42(15) . 6_554
O1 Eu1 N1 62.92(15) 6_554 6_554
Eu2 Eu1 N1 123.58(11) . 6_554
N1 Eu1 N1 112.8(2) . 6_554
O8 Eu2 O8 105.8(3) . 6_554
O8 Eu2 O5 87.9(2) . 4_564
O8 Eu2 O5 154.4(2) 6_554 4_564
O8 Eu2 O5 154.4(2) . 7_544
O8 Eu2 O5 87.9(2) 6_554 7_544
O5 Eu2 O5 88.5(4) 4_564 7_544
O8 Eu2 O4 68.04(18) . 4_464
O8 Eu2 O4 66.22(18) 6_554 4_464
O5 Eu2 O4 139.36(18) 4_564 4_464
O5 Eu2 O4 99.4(2) 7_544 4_464
O8 Eu2 O4 66.22(18) . 7_644
O8 Eu2 O4 68.04(18) 6_554 7_644
O5 Eu2 O4 99.4(2) 4_564 7_644
O5 Eu2 O4 139.36(18) 7_544 7_644
O4 Eu2 O4 99.8(2) 4_464 7_644
O8 Eu2 Eu1 52.88(14) . .
O8 Eu2 Eu1 52.88(14) 6_554 .
O5 Eu2 Eu1 135.8(2) 4_564 .
O5 Eu2 Eu1 135.8(2) 7_544 .
O4 Eu2 Eu1 49.92(11) 4_464 .
O4 Eu2 Eu1 49.92(11) 7_644 .
O8 Eu2 N3 93.80(19) . 7_544
O8 Eu2 N3 129.89(18) 6_554 7_544
O5 Eu2 N3 68.9(2) 4_564 7_544
O5 Eu2 N3 61.3(2) 7_544 7_544
O4 Eu2 N3 80.16(17) 4_464 7_544
O4 Eu2 N3 157.79(16) 7_644 7_544
Eu1 Eu2 N3 125.89(13) . 7_544
O8 Eu2 N3 129.89(18) . 4_564
O8 Eu2 N3 93.80(19) 6_554 4_564
O5 Eu2 N3 61.3(2) 4_564 4_564
O5 Eu2 N3 68.9(2) 7_544 4_564
O4 Eu2 N3 157.79(16) 4_464 4_564
O4 Eu2 N3 80.16(17) 7_644 4_564
Eu1 Eu2 N3 125.89(13) . 4_564
N3 Eu2 N3 108.2(3) 7_544 4_564
C1 O1 Eu1 125.5(4) . .
C1 O2 H2A 104(6) . .
C4 O4 Eu1 145.1(5) . 3_655
C4 O4 Eu2 118.4(5) . 3_655
Eu1 O4 Eu2 65.10(14) 3_655 3_655
C14 O5 Eu2 122.2(6) . 3_645
C14 O6 H6A 109.5 . .
C17 O8 Eu1 138.5(5) . .
C17 O8 Eu2 131.2(5) . .
Eu1 O8 Eu2 70.40(18) . .
C5 N1 C2 104.4(5) . .
C5 N1 Eu1 144.6(4) . .
C2 N1 Eu1 106.4(4) . .
C5 N2 C3 108.6(5) . .
C5 N2 H2 126(5) . .
C3 N2 H2 122(5) . .
C18 N3 C15 107.3(6) . .
C18 N3 Eu2 138.8(5) . 3_645
C15 N3 Eu2 105.2(4) . 3_645
C18 N4 C16 108.4(5) . .
C18 N4 H4 122(5) . .
C16 N4 H4 130(5) . .
O1 C1 O2 121.6(6) . .
O1 C1 C2 118.3(6) . .
O2 C1 C2 120.0(5) . .
N1 C2 C3 111.2(5) . .
N1 C2 C1 119.9(5) . .
C3 C2 C1 128.8(6) . .
N2 C3 C2 104.0(5) . .
N2 C3 C4 121.2(5) . .
C2 C3 C4 134.8(6) . .
O4 C4 O3 126.4(6) . .
O4 C4 C3 116.9(6) . .
O3 C4 C3 116.6(5) . .
N2 C5 N1 111.7(6) . .
N2 C5 C6 124.0(6) . .
N1 C5 C6 124.4(6) . .
C7 C6 C11 119.2(6) . .
C7 C6 C5 119.7(6) . .
C11 C6 C5 120.9(6) . .
C8 C7 C6 121.4(7) . .
C8 C7 H7A 119.3 . .
C6 C7 H7A 119.3 . .
C9 C8 C7 119.7(7) . .
C9 C8 C12 121.8(7) . .
C7 C8 C12 118.5(8) . .
C8 C9 C10 118.1(7) . .
C8 C9 C13 120.4(8) . .
C10 C9 C13 121.4(8) . .
C11 C10 C9 123.4(8) . .
C11 C10 H10A 118.3 . .
C9 C10 H10A 118.3 . .
C10 C11 C6 118.1(7) . .
C10 C11 H11A 121.0 . .
C6 C11 H11A 121.0 . .
C8 C12 H12A 109.5 . .
C8 C12 H12B 109.5 . .
H12A C12 H12B 109.5 . .
C8 C12 H12C 109.5 . .
H12A C12 H12C 109.5 . .
H12B C12 H12C 109.5 . .
C9 C13 H13A 109.5 . .
C9 C13 H13B 109.5 . .
H13A C13 H13B 109.5 . .
C9 C13 H13C 109.5 . .
H13A C13 H13C 109.5 . .
H13B C13 H13C 109.5 . .
O5 C14 O6 120.7(8) . .
O5 C14 C15 121.8(9) . .
O6 C14 C15 117.5(8) . .
C16 C15 N3 109.2(6) . .
C16 C15 C14 132.6(7) . .
N3 C15 C14 118.2(7) . .
C15 C16 N4 105.9(6) . .
C15 C16 C17 132.9(6) . .
N4 C16 C17 121.0(6) . .
O8 C17 O7 126.7(7) . .
O8 C17 C16 114.8(6) . .
O7 C17 C16 118.5(7) . .
N3 C18 N4 109.2(6) . .
N3 C18 C19 126.6(6) . .
N4 C18 C19 124.2(6) . .
C24 C19 C20 119.9(6) . .
C24 C19 C18 121.4(6) . .
C20 C19 C18 118.7(6) . .
C21 C20 C19 121.1(7) . .
C21 C20 H20A 119.4 . .
C19 C20 H20A 119.4 . .
C20 C21 C22 118.9(7) . .
C20 C21 C25 119.0(8) . .
C22 C21 C25 122.1(8) . .
C23 C22 C21 119.3(7) . .
C23 C22 C26 116.7(9) . .
C21 C22 C26 124.0(9) . .
C24 C23 C22 121.9(8) . .
C24 C23 H23A 119.1 . .
C22 C23 H23A 119.1 . .
C23 C24 C19 118.9(7) . .
C23 C24 H24A 120.6 . .
C19 C24 H24A 120.6 . .
C21 C25 H25A 109.5 . .
C21 C25 H25B 109.5 . .
H25A C25 H25B 109.5 . .
C21 C25 H25C 109.5 . .
H25A C25 H25C 109.5 . .
H25B C25 H25C 109.5 . .
C22 C26 H26A 109.5 . .
C22 C26 H26B 109.5 . .
H26A C26 H26B 109.5 . .
C22 C26 H26C 109.5 . .
H26A C26 H26C 109.5 . .
H26B C26 H26C 109.5 . .

loop_
_geom_bond_atom_site_label_1
_geom_bond_atom_site_label_2
_geom_bond_distance
_geom_bond_site_symmetry_2
Eu1 O4 2.352(5) 4_464
Eu1 O4 2.352(5) 7_644
Eu1 O8 2.360(6) .
Eu1 O8 2.360(6) 6_554
Eu1 O1 2.412(5) .
Eu1 O1 2.412(5) 6_554
Eu1 Eu2 2.789(3) .
Eu1 N1 2.824(5) .
Eu1 N1 2.824(5) 6_554
Eu2 O8 2.474(6) .
Eu2 O8 2.474(7) 6_554
Eu2 O5 2.505(9) 4_564
Eu2 O5 2.505(9) 7_544
Eu2 O4 2.786(6) 4_464
Eu2 O4 2.786(6) 7_644
Eu2 N3 2.932(6) 7_544
Eu2 N3 2.932(6) 4_564
O1 C1 1.247(8) .
O2 C1 1.280(8) .
O2 H2A 0.825(10) .
O3 C4 1.265(8) .
O4 C4 1.229(8) .
O4 Eu1 2.352(5) 3_655
O4 Eu2 2.786(6) 3_655
O5 C14 1.244(11) .
O5 Eu2 2.505(9) 3_645
O6 C14 1.319(12) .
O6 H6A 0.8200 .
O7 C17 1.269(9) .
O8 C17 1.257(9) .
N1 C5 1.342(8) .
N1 C2 1.375(8) .
N2 C5 1.342(8) .
N2 C3 1.383(7) .
N2 H2 0.863(10) .
N3 C18 1.336(9) .
N3 C15 1.381(10) .
N3 Eu2 2.932(6) 3_645
N4 C18 1.370(9) .
N4 C16 1.379(8) .
N4 H4 0.860(10) .
C1 C2 1.476(8) .
C2 C3 1.387(9) .
C3 C4 1.487(9) .
C5 C6 1.489(9) .
C6 C7 1.397(9) .
C6 C11 1.400(10) .
C7 C8 1.382(9) .
C7 H7A 0.9300 .
C8 C9 1.384(11) .
C8 C12 1.511(11) .
C9 C10 1.392(12) .
C9 C13 1.503(10) .
C10 C11 1.369(10) .
C10 H10A 0.9300 .
C11 H11A 0.9300 .
C12 H12A 0.9600 .
C12 H12B 0.9600 .
C12 H12C 0.9600 .
C13 H13A 0.9600 .
C13 H13B 0.9600 .
C13 H13C 0.9600 .
C14 C15 1.483(11) .
C15 C16 1.374(10) .
C16 C17 1.467(10) .
C18 C19 1.461(9) .
C19 C24 1.398(10) .
C19 C20 1.405(9) .
C20 C21 1.377(10) .
C20 H20A 0.9300 .
C21 C22 1.410(13) .
C21 C25 1.523(11) .
C22 C23 1.398(12) .
C22 C26 1.546(11) .
C23 C24 1.372(10) .
C23 H23A 0.9300 .
C24 H24A 0.9300 .
C25 H25A 0.9600 .
C25 H25B 0.9600 .
C25 H25C 0.9600 .
C26 H26A 0.9600 .
C26 H26B 0.9600 .
C26 H26C 0.9600 .
